data_2210114
loop_
_publ_author_name
'Herres--Pawlis, Sonja'
'Fl\"orke, Ulrich'
'Henkel, Gerald'

_publ_section_title
;Di-\m-fluoro-bis[(acetonitrile){<i>N</i>,<i>N</i>'-bis[(dimethylamino)(morpholino)methylene]propane-1,3-diamine}copper(II)]
 bis(hexafluorophosphate): the first di-\m-fluoro-bridged dicopper
 bisguanidine compound
;
_journal_coeditor_code BT2161
_journal_issue 9
_journal_name_full 'Acta Crystallographica Section E'
_journal_page_first m2138
_journal_page_last m2140
_journal_paper_doi 10.1107/S1600536806030972
_journal_volume 62
_journal_year 2006
_chemical_formula_iupac '[Cu2 (C15 H31 N6 O2) F2 (C2 H3 N)2] (P F6)2'
_chemical_formula_moiety 'C38 H74 Cu2 F2 N14 O4 2+, 2P F6 -'
_chemical_formula_sum 'C38 H74 Cu2 F14 N14 O4 P2'
_chemical_formula_weight 1246.13
_chemical_name_systematic
;
Di-\m-fluoro-
bis[(acetonitrile){N,N'-bis[(dimethylamino)(morpholino)methylene]propane-
1,3-diamine}copper(II)] bis(hexafluorophosphate)
;
_space_group_IT_number 14
_symmetry_cell_setting monoclinic
_symmetry_space_group_name_Hall '-P 2yn'
_symmetry_space_group_name_H-M 'P 1 21/n 1'
_atom_sites_solution_hydrogens difmap
_atom_sites_solution_primary direct
_atom_sites_solution_secondary difmap
_audit_creation_method SHELXL-97
_cell_angle_alpha 90.00
_cell_angle_beta 91.595(2)
_cell_angle_gamma 90.00
_cell_formula_units_Z 2
_cell_length_a 11.1872(11)
_cell_length_b 19.1481(19)
_cell_length_c 12.2954(12)
_cell_measurement_reflns_used 2780
_cell_measurement_temperature 120(2)
_cell_measurement_theta_max 27.88
_cell_measurement_theta_min 2.43
_cell_volume 2632.8(4)
_computing_cell_refinement 'SAINT (Bruker, 2002)'
_computing_data_collection 'SMART (Bruker, 2002)'
_computing_data_reduction SAINT
_computing_molecular_graphics SHELXTL
_computing_publication_material SHELXTL
_computing_structure_refinement SHELXTL
_computing_structure_solution 'SHELXTL (Bruker, 2002)'
_diffrn_ambient_temperature 120(2)
_diffrn_measured_fraction_theta_full 0.997
_diffrn_measured_fraction_theta_max 0.997
_diffrn_measurement_device_type 'Bruker SMART CCD area-detector'
_diffrn_measurement_method '\f and \w'
_diffrn_radiation_monochromator graphite
_diffrn_radiation_source 'sealed tube'
_diffrn_radiation_type MoK\a
_diffrn_radiation_wavelength 0.71073
_diffrn_reflns_av_R_equivalents 0.0598
_diffrn_reflns_av_sigmaI/netI 0.1272
_diffrn_reflns_limit_h_max 12
_diffrn_reflns_limit_h_min -14
_diffrn_reflns_limit_k_max 25
_diffrn_reflns_limit_k_min -25
_diffrn_reflns_limit_l_max 16
_diffrn_reflns_limit_l_min -16
_diffrn_reflns_number 22595
_diffrn_reflns_theta_full 28.46
_diffrn_reflns_theta_max 28.46
_diffrn_reflns_theta_min 1.97
_diffrn_standards_decay_% 0
_diffrn_standards_interval_time 430
_diffrn_standards_number 2806
_exptl_absorpt_coefficient_mu 0.971
_exptl_absorpt_correction_T_max 0.8074
_exptl_absorpt_correction_T_min 0.6973
_exptl_absorpt_correction_type multi-scan
_exptl_absorpt_process_details '(SADABS; Bruker, 2002)'
_exptl_crystal_colour blue
_exptl_crystal_density_diffrn 1.572
_exptl_crystal_density_method 'not measured'
_exptl_crystal_description block
_exptl_crystal_F_000 1292
_exptl_crystal_size_max 0.40
_exptl_crystal_size_mid 0.32
_exptl_crystal_size_min 0.23
_refine_diff_density_max 0.855
_refine_diff_density_min -0.558
_refine_ls_extinction_method none
_refine_ls_goodness_of_fit_ref 0.857
_refine_ls_hydrogen_treatment constr
_refine_ls_matrix_type full
_refine_ls_number_parameters 339
_refine_ls_number_reflns 6619
_refine_ls_number_restraints 6
_refine_ls_restrained_S_all 0.857
_refine_ls_R_factor_all 0.0962
_refine_ls_R_factor_gt 0.0498
_refine_ls_shift/su_max 0.001
_refine_ls_shift/su_mean 0.000
_refine_ls_structure_factor_coef Fsqd
_refine_ls_weighting_details 'calc w=1/[\s^2^(Fo^2^)+(0.0369P)^2^] where P=(Fo^2^+2Fc^2^)/3'
_refine_ls_weighting_scheme calc
_refine_ls_wR_factor_gt 0.0931
_refine_ls_wR_factor_ref 0.1043
_reflns_number_gt 3786
_reflns_number_total 6619
_reflns_threshold_expression I>2\s(I)
_cod_data_source_file bt2161.cif
_cod_data_source_block I
_cod_original_sg_symbol_H-M 'P 21/n'
_cod_database_code 2210114
_cod_database_fobs_code 2210114

loop_
_symmetry_equiv_pos_as_xyz
'x, y, z'
'-x+1/2, y+1/2, -z+1/2'
'-x, -y, -z'
'x-1/2, -y-1/2, z-1/2'

loop_
_atom_site_type_symbol
_atom_site_label
_atom_site_fract_x
_atom_site_fract_y
_atom_site_fract_z
_atom_site_U_iso_or_equiv
_atom_site_adp_type
_atom_site_calc_flag
_atom_site_refinement_flags
_atom_site_occupancy
Cu Cu1 0.07651(3) 0.064358(19) 0.52120(3) 0.02090(11) Uani d . 1
O O1 -0.3659(2) 0.17198(14) 0.4740(2) 0.0526(7) Uani d . 1
O O2 -0.0074(2) 0.07740(13) 0.09684(17) 0.0399(6) Uani d . 1
F F1 -0.06557(14) 0.01691(9) 0.57193(12) 0.0249(4) Uani d . 1
N N1 0.0547(2) 0.14403(13) 0.61773(19) 0.0237(6) Uani d . 1
N N2 -0.0588(2) 0.17947(15) 0.7662(2) 0.0365(7) Uani d . 1
N N3 -0.1504(2) 0.16041(13) 0.5983(2) 0.0262(6) Uani d . 1
N N4 0.2183(2) 0.10090(13) 0.44893(18) 0.0228(6) Uani d . 1
N N5 0.1646(2) 0.08335(13) 0.26722(19) 0.0241(6) Uani d . 1
N N6 0.3618(2) 0.07339(15) 0.3204(2) 0.0316(7) Uani d . 1
C C1 -0.0480(3) 0.15993(16) 0.6596(2) 0.0257(7) Uani d . 1
C C2 0.0113(3) 0.1476(2) 0.8508(3) 0.0519(11) Uani d . 1
H H2A 0.0529 0.1069 0.8219 0.078 Uiso calc R 1
H H2B -0.0408 0.1328 0.9093 0.078 Uiso calc R 1
H H2C 0.0702 0.1812 0.8796 0.078 Uiso calc R 1
C C3 -0.1410(3) 0.2333(2) 0.7998(3) 0.0598(12) Uani d . 1
H H3A -0.1821 0.2532 0.7356 0.090 Uiso calc R 1
H H3B -0.0965 0.2701 0.8387 0.090 Uiso calc R 1
H H3C -0.2001 0.2130 0.8480 0.090 Uiso calc R 1
C C4 -0.2610(3) 0.12933(17) 0.6363(3) 0.0313(8) Uani d . 1
H H4A -0.2614 0.1305 0.7168 0.038 Uiso calc R 1
H H4B -0.2662 0.0800 0.6126 0.038 Uiso calc R 1
C C5 -0.3663(3) 0.1692(2) 0.5906(3) 0.0474(10) Uani d . 1
H H5A -0.4410 0.1467 0.6138 0.057 Uiso calc R 1
H H5B -0.3646 0.2174 0.6200 0.057 Uiso calc R 1
C C6 -0.2579(3) 0.2035(2) 0.4397(3) 0.0502(11) Uani d . 1
H H6A -0.2543 0.2523 0.4665 0.060 Uiso calc R 1
H H6B -0.2583 0.2049 0.3592 0.060 Uiso calc R 1
C C7 -0.1479(3) 0.16462(18) 0.4808(2) 0.0311(8) Uani d . 1
H H7A -0.1468 0.1171 0.4492 0.037 Uiso calc R 1
H H7B -0.0749 0.1895 0.4586 0.037 Uiso calc R 1
C C8 0.1629(3) 0.17713(17) 0.6656(2) 0.0310(8) Uani d . 1
H H8A 0.2023 0.1444 0.7176 0.037 Uiso calc R 1
H H8B 0.1399 0.2194 0.7064 0.037 Uiso calc R 1
C C9 0.2502(3) 0.19719(16) 0.5790(2) 0.0279(7) Uani d . 1
H H9A 0.3147 0.2258 0.6130 0.034 Uiso calc R 1
H H9B 0.2079 0.2266 0.5240 0.034 Uiso calc R 1
C C10 0.3063(3) 0.13576(16) 0.5215(2) 0.0251(7) Uani d . 1
H H10D 0.3743 0.1524 0.4786 0.030 Uiso calc R 1
H H10E 0.3375 0.1020 0.5762 0.030 Uiso calc R 1
C C11 0.2485(3) 0.08545(16) 0.3499(2) 0.0245(7) Uani d . 1
C C12 0.4464(3) 0.03751(18) 0.3911(3) 0.0382(9) Uani d . 1
H H12A 0.4060 0.0213 0.4561 0.057 Uiso calc R 1
H H12B 0.5112 0.0695 0.4125 0.057 Uiso calc R 1
H H12C 0.4794 -0.0026 0.3526 0.057 Uiso calc R 1
C C13 0.4066(3) 0.0905(2) 0.2129(3) 0.0432(10) Uani d . 1
H H13A 0.3460 0.1173 0.1718 0.065 Uiso calc R 1
H H13B 0.4242 0.0473 0.1738 0.065 Uiso calc R 1
H H13C 0.4798 0.1184 0.2213 0.065 Uiso calc R 1
C C14 0.1580(3) 0.02305(17) 0.1933(2) 0.0306(8) Uani d . 1
H H14A 0.1066 -0.0136 0.2241 0.037 Uiso calc R 1
H H14B 0.2388 0.0032 0.1842 0.037 Uiso calc R 1
C C15 0.1073(3) 0.04621(19) 0.0857(3) 0.0384(9) Uani d . 1
H H15A 0.1621 0.0804 0.0530 0.046 Uiso calc R 1
H H15B 0.1003 0.0055 0.0363 0.046 Uiso calc R 1
C C16 0.0022(3) 0.13704(18) 0.1658(3) 0.0371(9) Uani d . 1
H H16A -0.0776 0.1588 0.1720 0.045 Uiso calc R 1
H H16B 0.0558 0.1717 0.1327 0.045 Uiso calc R 1
C C17 0.0503(3) 0.11827(17) 0.2776(2) 0.0256(7) Uani d . 1
H H17A 0.0606 0.1610 0.3222 0.031 Uiso calc R 1
H H17B -0.0066 0.0871 0.3142 0.031 Uiso calc R 1
P P1 -0.00041(11) 0.36089(6) 0.40001(9) 0.0511(3) Uani d D 1
F F11 -0.0067(3) 0.40571(12) 0.29105(18) 0.0802(8) Uani d D 1
F F12 0.0050(2) 0.31587(13) 0.50804(18) 0.0778(8) Uani d D 1
F F13 -0.0042(2) 0.42983(12) 0.46901(18) 0.0694(7) Uani d D 1
F F14 -0.1384(2) 0.35782(17) 0.3992(2) 0.1133(12) Uani d D 1
F F15 0.0123(4) 0.29305(15) 0.3330(2) 0.1612(18) Uani d D 1
F F16 0.1408(3) 0.3682(2) 0.4036(3) 0.1353(14) Uani d D 1
N N100 0.2038(3) 0.00144(16) 0.6684(2) 0.0422(8) Uani d . 1
C C101 0.2409(3) -0.01669(18) 0.7488(3) 0.0336(8) Uani d . 1
C C102 0.2876(3) -0.0403(2) 0.8539(3) 0.0497(11) Uani d . 1
H H10A 0.2216 -0.0454 0.9041 0.074 Uiso calc R 1
H H10B 0.3451 -0.0060 0.8831 0.074 Uiso calc R 1
H H10C 0.3275 -0.0854 0.8453 0.074 Uiso calc R 1

loop_
_atom_site_aniso_label
_atom_site_aniso_U_11
_atom_site_aniso_U_22
_atom_site_aniso_U_33
_atom_site_aniso_U_12
_atom_site_aniso_U_13
_atom_site_aniso_U_23
Cu1 0.0208(2) 0.0210(2) 0.02099(18) -0.00224(18) 0.00261(13) -0.00100(17)
O1 0.0305(15) 0.0601(19) 0.0671(19) 0.0001(13) -0.0031(13) 0.0192(15)
O2 0.0393(15) 0.0483(17) 0.0319(13) -0.0006(12) -0.0035(11) -0.0039(11)
F1 0.0248(10) 0.0244(10) 0.0259(9) -0.0032(8) 0.0077(7) -0.0028(7)
N1 0.0251(15) 0.0231(15) 0.0231(13) -0.0030(12) 0.0043(11) -0.0033(11)
N2 0.0430(18) 0.0400(19) 0.0271(15) -0.0092(15) 0.0103(13) -0.0109(13)
N3 0.0251(15) 0.0256(16) 0.0283(15) -0.0005(12) 0.0056(11) 0.0013(11)
N4 0.0215(14) 0.0248(15) 0.0220(13) -0.0035(11) 0.0015(10) -0.0008(11)
N5 0.0226(14) 0.0276(16) 0.0222(13) -0.0028(11) 0.0030(11) -0.0020(11)
N6 0.0220(15) 0.0413(18) 0.0318(15) 0.0001(13) 0.0055(11) -0.0010(13)
C1 0.032(2) 0.0180(17) 0.0277(17) -0.0068(14) 0.0040(14) -0.0029(13)
C2 0.067(3) 0.068(3) 0.0214(18) -0.035(2) 0.0037(17) 0.0000(18)
C3 0.062(3) 0.055(3) 0.064(3) -0.015(2) 0.034(2) -0.033(2)
C4 0.0280(19) 0.029(2) 0.0368(19) 0.0005(16) 0.0055(14) -0.0001(15)
C5 0.034(2) 0.050(3) 0.059(3) 0.0008(19) 0.0115(18) 0.002(2)
C6 0.039(2) 0.053(3) 0.058(3) 0.003(2) -0.0015(19) 0.022(2)
C7 0.0262(19) 0.035(2) 0.0326(19) 0.0018(15) 0.0009(14) 0.0054(15)
C8 0.034(2) 0.0287(19) 0.0301(18) -0.0052(16) -0.0013(14) -0.0058(14)
C9 0.0240(18) 0.0292(19) 0.0305(18) -0.0085(15) -0.0013(13) -0.0041(14)
C10 0.0213(17) 0.0281(19) 0.0258(16) -0.0061(14) -0.0014(13) 0.0017(14)
C11 0.0219(17) 0.0219(18) 0.0299(17) -0.0042(13) 0.0061(13) 0.0014(13)
C12 0.029(2) 0.038(2) 0.048(2) 0.0027(17) 0.0011(16) -0.0057(17)
C13 0.036(2) 0.056(3) 0.039(2) -0.0082(18) 0.0180(16) -0.0054(18)
C14 0.0292(19) 0.031(2) 0.0313(18) -0.0029(15) 0.0028(14) -0.0072(15)
C15 0.040(2) 0.046(2) 0.0289(18) -0.0039(18) 0.0012(15) -0.0073(16)
C16 0.039(2) 0.038(2) 0.034(2) -0.0008(17) -0.0042(16) 0.0045(16)
C17 0.0251(18) 0.0270(19) 0.0248(16) -0.0014(14) 0.0020(13) -0.0012(13)
P1 0.0738(9) 0.0364(6) 0.0439(6) 0.0087(6) 0.0144(5) 0.0047(5)
F11 0.145(3) 0.0485(16) 0.0481(15) 0.0113(16) 0.0233(15) 0.0131(12)
F12 0.122(2) 0.0619(17) 0.0500(15) 0.0261(16) 0.0143(13) 0.0170(12)
F13 0.098(2) 0.0539(16) 0.0565(15) 0.0010(14) 0.0000(13) -0.0039(12)
F14 0.073(2) 0.148(3) 0.118(3) -0.048(2) -0.0281(17) 0.050(2)
F15 0.384(6) 0.0435(19) 0.059(2) 0.039(3) 0.047(3) -0.0022(15)
F16 0.090(2) 0.177(4) 0.142(3) 0.047(2) 0.056(2) 0.040(3)
N100 0.043(2) 0.042(2) 0.0409(19) -0.0069(15) -0.0027(15) 0.0057(15)
C101 0.0236(19) 0.033(2) 0.044(2) -0.0058(16) 0.0029(15) -0.0009(17)
C102 0.031(2) 0.077(3) 0.041(2) -0.003(2) 0.0002(16) 0.009(2)

loop_
_atom_type_symbol
_atom_type_description
_atom_type_scat_dispersion_real
_atom_type_scat_dispersion_imag
_atom_type_scat_source
C C 0.0033 0.0016 'International Tables Vol C Tables 4.2.6.8 and 6.1.1.4'
H H 0.0000 0.0000 'International Tables Vol C Tables 4.2.6.8 and 6.1.1.4'
N N 0.0061 0.0033 'International Tables Vol C Tables 4.2.6.8 and 6.1.1.4'
F F 0.0171 0.0103 'International Tables Vol C Tables 4.2.6.8 and 6.1.1.4'
P P 0.1023 0.0942 'International Tables Vol C Tables 4.2.6.8 and 6.1.1.4'
Cu Cu 0.3201 1.2651 'International Tables Vol C Tables 4.2.6.8 and 6.1.1.4'
O O 0.0106 0.0060 'International Tables Vol C Tables 4.2.6.8 and 6.1.1.4'

loop_
_geom_angle_atom_site_label_1
_geom_angle_atom_site_label_2
_geom_angle_atom_site_label_3
_geom_angle_site_symmetry_1
_geom_angle_site_symmetry_3
_geom_angle
_geom_angle_publ_flag
F1 Cu1 F1 3_556 . 77.03(7) y
F1 Cu1 N1 3_556 . 169.05(9) ?
F1 Cu1 N1 . . 93.03(8) ?
F1 Cu1 N4 3_556 . 93.28(8) ?
F1 Cu1 N4 . . 170.14(8) ?
N1 Cu1 N4 . . 96.47(10) y
F1 Cu1 Cu1 3_556 3_556 38.69(5) ?
F1 Cu1 Cu1 . 3_556 38.35(5) ?
N1 Cu1 Cu1 . 3_556 131.22(7) ?
N4 Cu1 Cu1 . 3_556 131.94(7) ?
C6 O1 C5 . . 109.8(3) ?
C16 O2 C15 . . 109.8(2) ?
Cu1 F1 Cu1 3_556 . 102.97(7) y
C1 N1 C8 . . 117.6(3) ?
C1 N1 Cu1 . . 123.2(2) ?
C8 N1 Cu1 . . 117.61(19) ?
C1 N2 C2 . . 121.4(3) ?
C1 N2 C3 . . 122.7(3) ?
C2 N2 C3 . . 115.9(3) ?
C1 N3 C7 . . 121.1(2) ?
C1 N3 C4 . . 122.0(2) ?
C7 N3 C4 . . 112.4(2) ?
C11 N4 C10 . . 118.8(2) ?
C11 N4 Cu1 . . 125.0(2) ?
C10 N4 Cu1 . . 114.94(18) ?
C11 N5 C17 . . 120.7(2) ?
C11 N5 C14 . . 120.4(3) ?
C17 N5 C14 . . 112.8(2) ?
C11 N6 C12 . . 121.7(3) ?
C11 N6 C13 . . 123.6(3) ?
C12 N6 C13 . . 114.5(3) ?
N1 C1 N3 . . 121.4(3) y
N1 C1 N2 . . 122.8(3) y
N3 C1 N2 . . 115.7(3) y
N2 C2 H2A . . 109.5 ?
N2 C2 H2B . . 109.5 ?
H2A C2 H2B . . 109.5 ?
N2 C2 H2C . . 109.5 ?
H2A C2 H2C . . 109.5 ?
H2B C2 H2C . . 109.5 ?
N2 C3 H3A . . 109.5 ?
N2 C3 H3B . . 109.5 ?
H3A C3 H3B . . 109.5 ?
N2 C3 H3C . . 109.5 ?
H3A C3 H3C . . 109.5 ?
H3B C3 H3C . . 109.5 ?
N3 C4 C5 . . 109.6(3) ?
N3 C4 H4A . . 109.7 ?
C5 C4 H4A . . 109.7 ?
N3 C4 H4B . . 109.7 ?
C5 C4 H4B . . 109.7 ?
H4A C4 H4B . . 108.2 ?
O1 C5 C4 . . 111.6(3) ?
O1 C5 H5A . . 109.3 ?
C4 C5 H5A . . 109.3 ?
O1 C5 H5B . . 109.3 ?
C4 C5 H5B . . 109.3 ?
H5A C5 H5B . . 108.0 ?
O1 C6 C7 . . 112.4(3) ?
O1 C6 H6A . . 109.1 ?
C7 C6 H6A . . 109.1 ?
O1 C6 H6B . . 109.1 ?
C7 C6 H6B . . 109.1 ?
H6A C6 H6B . . 107.9 ?
N3 C7 C6 . . 108.8(3) ?
N3 C7 H7A . . 109.9 ?
C6 C7 H7A . . 109.9 ?
N3 C7 H7B . . 109.9 ?
C6 C7 H7B . . 109.9 ?
H7A C7 H7B . . 108.3 ?
N1 C8 C9 . . 111.5(2) ?
N1 C8 H8A . . 109.3 ?
C9 C8 H8A . . 109.3 ?
N1 C8 H8B . . 109.3 ?
C9 C8 H8B . . 109.3 ?
H8A C8 H8B . . 108.0 ?
C8 C9 C10 . . 114.5(3) ?
C8 C9 H9A . . 108.6 ?
C10 C9 H9A . . 108.6 ?
C8 C9 H9B . . 108.6 ?
C10 C9 H9B . . 108.6 ?
H9A C9 H9B . . 107.6 ?
N4 C10 C9 . . 110.8(2) ?
N4 C10 H10D . . 109.5 ?
C9 C10 H10D . . 109.5 ?
N4 C10 H10E . . 109.5 ?
C9 C10 H10E . . 109.5 ?
H10D C10 H10E . . 108.1 ?
N4 C11 N6 . . 124.0(3) y
N4 C11 N5 . . 120.7(3) y
N6 C11 N5 . . 115.3(3) y
N6 C12 H12A . . 109.5 ?
N6 C12 H12B . . 109.5 ?
H12A C12 H12B . . 109.5 ?
N6 C12 H12C . . 109.5 ?
H12A C12 H12C . . 109.5 ?
H12B C12 H12C . . 109.5 ?
N6 C13 H13A . . 109.5 ?
N6 C13 H13B . . 109.5 ?
H13A C13 H13B . . 109.5 ?
N6 C13 H13C . . 109.5 ?
H13A C13 H13C . . 109.5 ?
H13B C13 H13C . . 109.5 ?
N5 C14 C15 . . 109.0(3) ?
N5 C14 H14A . . 109.9 ?
C15 C14 H14A . . 109.9 ?
N5 C14 H14B . . 109.9 ?
C15 C14 H14B . . 109.9 ?
H14A C14 H14B . . 108.3 ?
O2 C15 C14 . . 111.1(3) ?
O2 C15 H15A . . 109.4 ?
C14 C15 H15A . . 109.4 ?
O2 C15 H15B . . 109.4 ?
C14 C15 H15B . . 109.4 ?
H15A C15 H15B . . 108.0 ?
O2 C16 C17 . . 111.8(3) ?
O2 C16 H16A . . 109.3 ?
C17 C16 H16A . . 109.3 ?
O2 C16 H16B . . 109.3 ?
C17 C16 H16B . . 109.3 ?
H16A C16 H16B . . 107.9 ?
N5 C17 C16 . . 108.8(2) ?
N5 C17 H17A . . 109.9 ?
C16 C17 H17A . . 109.9 ?
N5 C17 H17B . . 109.9 ?
C16 C17 H17B . . 109.9 ?
H17A C17 H17B . . 108.3 ?
F14 P1 F15 . . 94.1(2) ?
F14 P1 F13 . . 89.60(17) ?
F15 P1 F13 . . 176.3(2) ?
F14 P1 F12 . . 89.96(15) ?
F15 P1 F12 . . 89.28(15) ?
F13 P1 F12 . . 90.31(13) ?
F14 P1 F16 . . 176.9(2) ?
F15 P1 F16 . . 89.0(2) ?
F13 P1 F16 . . 87.33(18) ?
F12 P1 F16 . . 90.56(17) ?
F14 P1 F11 . . 89.68(16) ?
F15 P1 F11 . . 90.42(15) ?
F13 P1 F11 . . 90.02(13) ?
F12 P1 F11 . . 179.52(18) ?
F16 P1 F11 . . 89.81(16) ?
N100 C101 C102 . . 179.3(4) ?
C101 C102 H10A . . 109.5 ?
C101 C102 H10B . . 109.5 ?
H10A C102 H10B . . 109.5 ?
C101 C102 H10C . . 109.5 ?
H10A C102 H10C . . 109.5 ?
H10B C102 H10C . . 109.5 ?

loop_
_geom_bond_atom_site_label_1
_geom_bond_atom_site_label_2
_geom_bond_site_symmetry_2
_geom_bond_distance
_geom_bond_publ_flag
Cu1 F1 3_556 1.9339(16) y
Cu1 F1 . 1.9484(16) y
Cu1 N1 . 1.952(2) y
Cu1 N4 . 1.968(2) y
Cu1 Cu1 3_556 3.0376(8) ?
O1 C6 . 1.425(4) ?
O1 C5 . 1.434(4) ?
O2 C16 . 1.425(4) ?
O2 C15 . 1.426(4) ?
F1 Cu1 3_556 1.9339(16) ?
N1 C1 . 1.308(4) y
N1 C8 . 1.475(4) ?
N2 C1 . 1.372(4) y
N2 C2 . 1.423(4) ?
N2 C3 . 1.449(4) ?
N3 C1 . 1.354(4) y
N3 C7 . 1.449(4) ?
N3 C4 . 1.461(4) ?
N4 C11 . 1.307(3) y
N4 C10 . 1.470(4) ?
N5 C11 . 1.365(4) y
N5 C17 . 1.452(4) ?
N5 C14 . 1.470(4) ?
N6 C11 . 1.348(4) y
N6 C12 . 1.441(4) ?
N6 C13 . 1.464(4) ?
C2 H2A . 0.9800 ?
C2 H2B . 0.9800 ?
C2 H2C . 0.9800 ?
C3 H3A . 0.9800 ?
C3 H3B . 0.9800 ?
C3 H3C . 0.9800 ?
C4 C5 . 1.500(5) ?
C4 H4A . 0.9900 ?
C4 H4B . 0.9900 ?
C5 H5A . 0.9900 ?
C5 H5B . 0.9900 ?
C6 C7 . 1.514(4) ?
C6 H6A . 0.9900 ?
C6 H6B . 0.9900 ?
C7 H7A . 0.9900 ?
C7 H7B . 0.9900 ?
C8 C9 . 1.514(4) ?
C8 H8A . 0.9900 ?
C8 H8B . 0.9900 ?
C9 C10 . 1.517(4) ?
C9 H9A . 0.9900 ?
C9 H9B . 0.9900 ?
C10 H10D . 0.9900 ?
C10 H10E . 0.9900 ?
C12 H12A . 0.9800 ?
C12 H12B . 0.9800 ?
C12 H12C . 0.9800 ?
C13 H13A . 0.9800 ?
C13 H13B . 0.9800 ?
C13 H13C . 0.9800 ?
C14 C15 . 1.491(4) ?
C14 H14A . 0.9900 ?
C14 H14B . 0.9900 ?
C15 H15A . 0.9900 ?
C15 H15B . 0.9900 ?
C16 C17 . 1.506(4) ?
C16 H16A . 0.9900 ?
C16 H16B . 0.9900 ?
C17 H17A . 0.9900 ?
C17 H17B . 0.9900 ?
P1 F14 . 1.545(3) ?
P1 F15 . 1.547(3) ?
P1 F13 . 1.570(2) ?
P1 F12 . 1.583(2) ?
P1 F16 . 1.586(3) ?
P1 F11 . 1.591(2) ?
N100 C101 . 1.117(4) ?
C101 C102 . 1.451(5) ?
C102 H10A . 0.9800 ?
C102 H10B . 0.9800 ?
C102 H10C . 0.9800 ?

loop_
_geom_hbond_atom_site_label_D
_geom_hbond_atom_site_label_H
_geom_hbond_atom_site_label_A
_geom_hbond_site_symmetry_A
_geom_hbond_distance_DH
_geom_hbond_distance_HA
_geom_hbond_distance_DA
_geom_hbond_angle_DHA
C3 H3C F16 4_566 0.98 2.47 3.396(5) 156.8
C15 H15B O2 3 0.99 2.49 3.428(4) 158.6
C102 H10A O2 3_556 0.98 2.47 3.286(4) 140.2

loop_
_geom_torsion_atom_site_label_1
_geom_torsion_atom_site_label_2
_geom_torsion_atom_site_label_3
_geom_torsion_atom_site_label_4
_geom_torsion_site_symmetry_1
_geom_torsion
F1 Cu1 N1 C1 3_556 3.5(6)
F1 Cu1 N1 C1 . -21.1(2)
N4 Cu1 N1 C1 . 156.2(2)
Cu1 Cu1 N1 C1 3_556 -17.3(3)
F1 Cu1 N1 C8 3_556 168.6(4)
F1 Cu1 N1 C8 . 144.0(2)
N4 Cu1 N1 C8 . -38.6(2)
Cu1 Cu1 N1 C8 3_556 147.87(17)
F1 Cu1 N4 C11 3_556 23.0(3)
N1 Cu1 N4 C11 . -152.0(3)
Cu1 Cu1 N4 C11 3_556 21.4(3)
F1 Cu1 N4 C10 3_556 -143.8(2)
N1 Cu1 N4 C10 . 41.2(2)
Cu1 Cu1 N4 C10 3_556 -145.40(17)
C8 N1 C1 N3 . 149.3(3)
Cu1 N1 C1 N3 . -45.5(4)
C8 N1 C1 N2 . -28.3(4)
Cu1 N1 C1 N2 . 136.9(3)
C7 N3 C1 N1 . -19.1(4)
C4 N3 C1 N1 . 135.4(3)
C7 N3 C1 N2 . 158.7(3)
C4 N3 C1 N2 . -46.8(4)
C2 N2 C1 N1 . -38.0(5)
C3 N2 C1 N1 . 141.9(3)
C2 N2 C1 N3 . 144.3(3)
C3 N2 C1 N3 . -35.8(4)
C1 N3 C4 C5 . 148.0(3)
C7 N3 C4 C5 . -55.5(4)
C6 O1 C5 C4 . -58.2(4)
N3 C4 C5 O1 . 56.4(4)
C5 O1 C6 C7 . 58.5(4)
C1 N3 C7 C6 . -148.4(3)
C4 N3 C7 C6 . 54.9(4)
O1 C6 C7 N3 . -56.6(4)
C1 N1 C8 C9 . -140.8(3)
Cu1 N1 C8 C9 . 53.3(3)
N1 C8 C9 C10 . -67.4(3)
C11 N4 C10 C9 . 133.1(3)
Cu1 N4 C10 C9 . -59.2(3)
C8 C9 C10 N4 . 71.5(3)
C10 N4 C11 N6 . 27.0(4)
Cu1 N4 C11 N6 . -139.4(3)
C10 N4 C11 N5 . -150.3(3)
Cu1 N4 C11 N5 . 43.3(4)
C12 N6 C11 N4 . 36.7(5)
C13 N6 C11 N4 . -148.0(3)
C12 N6 C11 N5 . -145.9(3)
C13 N6 C11 N5 . 29.4(4)
C17 N5 C11 N4 . 19.3(4)
C14 N5 C11 N4 . -130.9(3)
C17 N5 C11 N6 . -158.2(3)
C14 N5 C11 N6 . 51.5(4)
C11 N5 C14 C15 . -152.5(3)
C17 N5 C14 C15 . 55.1(3)
C16 O2 C15 C14 . 60.5(3)
N5 C14 C15 O2 . -57.3(4)
C15 O2 C16 C17 . -59.9(3)
C11 N5 C17 C16 . 153.6(3)
C14 N5 C17 C16 . -54.0(3)
O2 C16 C17 N5 . 56.2(3)
